data_2221307
loop_
_publ_author_name
'Delgado D., Jorge A.'
'Okio, Coco K. Y. A.'
'Welter, Richard'

_publ_section_title
;
 (3-Anilino-1-phenyliminothioureato)chloridodimethyltin(IV)
;
_journal_coeditor_code BX2197
_journal_issue 4
_journal_name_full 'Acta Crystallographica Section E'
_journal_page_first m426
_journal_paper_doi 10.1107/S160053680900988X
_journal_volume 65
_journal_year 2009
_chemical_formula_iupac '[Sn (C H3)2 (C13 H11 N4 S) Cl]'
_chemical_formula_moiety 'C15 H17 Cl N4 S Sn'
_chemical_formula_sum 'C15 H17 Cl N4 S Sn'
_chemical_formula_weight 439.53
_chemical_name_systematic
;
(3-Anilino-1-phenyliminothioureato)chloridodimethyltin(IV)
;
_space_group_IT_number 60
_symmetry_cell_setting orthorhombic
_symmetry_space_group_name_Hall '-P 2ac 2b'
_symmetry_space_group_name_H-M 'P b n a'
_atom_sites_solution_hydrogens geom
_atom_sites_solution_primary direct
_atom_sites_solution_secondary difmap
_audit_creation_method SHELXL-97
_cell_angle_alpha 90.00
_cell_angle_beta 90.00
_cell_angle_gamma 90.00
_cell_formula_units_Z 8
_cell_length_a 11.6850(2)
_cell_length_b 14.8920(5)
_cell_length_c 20.6790(7)
_cell_measurement_reflns_used 14356
_cell_measurement_temperature 173(2)
_cell_measurement_theta_max 27.485
_cell_measurement_theta_min 0.998
_cell_volume 3598.42(18)
_computing_cell_refinement 'SCALEPACK (Otwinowski & Minor, 1997)'
_computing_data_collection 'COLLECT (Nonius, 1998)'
_computing_data_reduction 'DENZO (Otwinowski & Minor, 1997)'
_computing_molecular_graphics 'PLATON (Spek, 2009)'
_computing_publication_material 'SHELXL97 (Sheldrick, 2008)'
_computing_structure_refinement 'SHELXL97 (Sheldrick, 2008)'
_computing_structure_solution 'SHELXS97 (Sheldrick, 2008)'
_diffrn_ambient_temperature 173(2)
_diffrn_measured_fraction_theta_full 1.000
_diffrn_measured_fraction_theta_max 1.000
_diffrn_measurement_device_type 'Nonius KappaCCD'
_diffrn_measurement_method \p
_diffrn_radiation_monochromator graphite
_diffrn_radiation_source 'fine-focus sealed tube'
_diffrn_radiation_type MoK\a
_diffrn_radiation_wavelength 0.71073
_diffrn_reflns_av_R_equivalents 0.1150
_diffrn_reflns_av_sigmaI/netI 0.0628
_diffrn_reflns_limit_h_max 15
_diffrn_reflns_limit_h_min -15
_diffrn_reflns_limit_k_max 19
_diffrn_reflns_limit_k_min -18
_diffrn_reflns_limit_l_max 22
_diffrn_reflns_limit_l_min -26
_diffrn_reflns_number 25644
_diffrn_reflns_theta_full 27.48
_diffrn_reflns_theta_max 27.48
_diffrn_reflns_theta_min 1.97
_exptl_absorpt_coefficient_mu 1.686
_exptl_absorpt_correction_type none
_exptl_crystal_colour 'dark red'
_exptl_crystal_density_diffrn 1.623
_exptl_crystal_density_method 'not measured'
_exptl_crystal_description prism
_exptl_crystal_F_000 1744
_exptl_crystal_size_max 0.10
_exptl_crystal_size_mid 0.10
_exptl_crystal_size_min 0.10
_refine_diff_density_max 1.129
_refine_diff_density_min -1.843
_refine_ls_extinction_method none
_refine_ls_goodness_of_fit_ref 1.087
_refine_ls_hydrogen_treatment constr
_refine_ls_matrix_type full
_refine_ls_number_parameters 199
_refine_ls_number_reflns 4130
_refine_ls_number_restraints 0
_refine_ls_restrained_S_all 1.087
_refine_ls_R_factor_all 0.0819
_refine_ls_R_factor_gt 0.0442
_refine_ls_shift/su_max 0.002
_refine_ls_shift/su_mean 0.000
_refine_ls_structure_factor_coef Fsqd
_refine_ls_weighting_details 'calc w=1/[\s^2^(Fo^2^)+(0.07P)^2^] where P=(Fo^2^+2Fc^2^)/3'
_refine_ls_weighting_scheme calc
_refine_ls_wR_factor_gt 0.1059
_refine_ls_wR_factor_ref 0.1367
_reflns_number_gt 2731
_reflns_number_total 4130
_reflns_threshold_expression I>2\s(I)
_cod_data_source_file bx2197.cif
_cod_data_source_block I
_cod_database_code 2221307
_cod_database_fobs_code 2221307

loop_
_symmetry_equiv_pos_as_xyz
'x, y, z'
'-x+1/2, -y, z+1/2'
'x, -y+1/2, -z'
'-x+1/2, y+1/2, -z+1/2'
'-x, -y, -z'
'x-1/2, y, -z-1/2'
'-x, y-1/2, z'
'x-1/2, -y-1/2, z-1/2'

loop_
_atom_site_type_symbol
_atom_site_label
_atom_site_fract_x
_atom_site_fract_y
_atom_site_fract_z
_atom_site_U_iso_or_equiv
_atom_site_adp_type
_atom_site_calc_flag
_atom_site_refinement_flags
_atom_site_occupancy
_atom_site_disorder_assembly
_atom_site_disorder_group
Sn Sn 0.18590(3) 0.56103(2) 0.509606(17) 0.03083(14) Uani d . 1 . .
Cl Cl 0.03058(11) 0.57242(10) 0.59081(6) 0.0489(4) Uani d . 1 . .
S S 0.30578(10) 0.64147(10) 0.58678(6) 0.0440(4) Uani d . 1 . .
N N1 0.3690(3) 0.5795(2) 0.45454(18) 0.0308(9) Uani d . 1 . .
N N2 0.4565(3) 0.6110(3) 0.48494(17) 0.0325(9) Uani d . 1 . .
N N3 0.5342(3) 0.6667(2) 0.57432(18) 0.0343(9) Uani d . 1 . .
N N4 0.5270(3) 0.6917(2) 0.63558(19) 0.0364(9) Uani d . 1 . .
H H4N 0.4606 0.6889 0.6556 0.044 Uiso calc . 1 . .
C C1 0.3037(4) 0.5110(3) 0.3553(2) 0.0368(11) Uani d . 1 . .
H H1 0.2316 0.5011 0.3754 0.044 Uiso calc . 1 . .
C C2 0.3220(4) 0.4841(3) 0.2918(3) 0.0444(13) Uani d . 1 . .
H H2 0.2620 0.4559 0.2683 0.053 Uiso calc . 1 . .
C C3 0.4263(5) 0.4979(3) 0.2626(2) 0.0516(14) Uani d . 1 . .
H H3 0.4380 0.4797 0.2191 0.062 Uiso calc . 1 . .
C C4 0.5137(5) 0.5383(4) 0.2966(3) 0.0484(14) Uani d . 1 . .
H H4 0.5856 0.5474 0.2761 0.058 Uiso calc . 1 . .
C C5 0.4985(4) 0.5659(3) 0.3598(2) 0.0364(11) Uani d . 1 . .
H H5 0.5595 0.5934 0.3829 0.044 Uiso calc . 1 . .
C C6 0.3923(4) 0.5527(3) 0.3896(2) 0.0316(10) Uani d . 1 . .
C C7 0.6144(4) 0.7333(3) 0.7357(2) 0.0423(13) Uani d . 1 . .
H H7 0.5451 0.7188 0.7573 0.051 Uiso calc . 1 . .
C C8 0.7073(5) 0.7652(3) 0.7698(3) 0.0474(14) Uani d . 1 . .
H H8 0.7011 0.7735 0.8152 0.057 Uiso calc . 1 . .
C C9 0.8086(4) 0.7852(4) 0.7392(3) 0.0503(14) Uani d . 1 . .
H H9 0.8718 0.8075 0.7633 0.060 Uiso calc . 1 . .
C C10 0.8178(4) 0.7729(4) 0.6738(3) 0.0518(15) Uani d . 1 . .
H H10 0.8884 0.7856 0.6529 0.062 Uiso calc . 1 . .
C C11 0.7263(5) 0.7424(3) 0.6376(3) 0.0425(13) Uani d . 1 . .
H H11 0.7330 0.7351 0.5921 0.051 Uiso calc . 1 . .
C C12 0.6243(4) 0.7226(3) 0.6692(2) 0.0342(11) Uani d . 1 . .
C C13 0.4384(4) 0.6391(3) 0.5470(2) 0.0329(10) Uani d . 1 . .
C C14 0.2130(5) 0.4204(4) 0.5157(3) 0.0438(14) Uani d . 1 . .
H H14A 0.1517 0.3890 0.4926 0.066 Uiso calc . 1 . .
H H14B 0.2129 0.4019 0.5612 0.066 Uiso calc . 1 . .
H H14C 0.2869 0.4053 0.4961 0.066 Uiso calc . 1 . .
C C15 0.1051(3) 0.6462(3) 0.4410(2) 0.0374(11) Uani d . 1 . .
H H15A 0.0860 0.6115 0.4022 0.056 Uiso calc . 1 . .
H H15B 0.1572 0.6952 0.4293 0.056 Uiso calc . 1 . .
H H15C 0.0350 0.6712 0.4598 0.056 Uiso calc . 1 . .

loop_
_atom_site_aniso_label
_atom_site_aniso_U_11
_atom_site_aniso_U_22
_atom_site_aniso_U_33
_atom_site_aniso_U_12
_atom_site_aniso_U_13
_atom_site_aniso_U_23
Sn 0.0292(2) 0.0351(2) 0.0282(2) 0.00016(13) -0.00196(12) 0.00342(13)
Cl 0.0390(7) 0.0750(10) 0.0326(7) 0.0030(6) 0.0051(5) 0.0065(6)
S 0.0344(6) 0.0634(9) 0.0342(8) 0.0036(6) -0.0021(5) -0.0164(6)
N1 0.033(2) 0.029(2) 0.031(2) -0.0025(16) -0.0031(17) 0.0010(16)
N2 0.035(2) 0.030(2) 0.032(2) -0.0017(18) -0.0044(17) -0.0016(17)
N3 0.037(2) 0.033(2) 0.033(2) -0.0034(16) -0.0054(17) -0.0021(18)
N4 0.039(2) 0.037(2) 0.034(2) 0.0020(18) -0.0062(17) -0.0077(18)
C1 0.044(3) 0.035(3) 0.032(3) 0.002(2) -0.007(2) -0.001(2)
C2 0.069(4) 0.031(3) 0.033(3) 0.008(3) -0.017(3) -0.006(2)
C3 0.082(4) 0.042(3) 0.031(3) 0.013(3) 0.000(3) -0.001(2)
C4 0.066(3) 0.043(3) 0.036(3) 0.011(3) 0.018(3) 0.006(2)
C5 0.043(3) 0.033(3) 0.033(3) 0.002(2) 0.005(2) 0.002(2)
C6 0.040(2) 0.027(3) 0.028(3) 0.0068(19) -0.002(2) 0.0025(19)
C7 0.045(3) 0.046(3) 0.036(3) 0.012(2) -0.007(2) -0.009(2)
C8 0.061(3) 0.041(3) 0.040(3) 0.019(2) -0.021(3) -0.012(2)
C9 0.050(3) 0.041(3) 0.060(4) -0.001(3) -0.024(3) -0.007(3)
C10 0.048(3) 0.048(3) 0.060(4) -0.018(2) -0.013(3) 0.006(3)
C11 0.049(3) 0.038(3) 0.040(3) -0.007(2) -0.012(2) 0.005(2)
C12 0.037(3) 0.025(2) 0.040(3) 0.004(2) -0.010(2) -0.004(2)
C13 0.035(2) 0.032(3) 0.032(3) 0.000(2) -0.004(2) -0.004(2)
C14 0.042(3) 0.037(3) 0.052(4) 0.003(2) -0.002(2) 0.010(2)
C15 0.036(2) 0.038(3) 0.038(3) 0.000(2) -0.003(2) 0.006(2)

loop_
_atom_type_symbol
_atom_type_description
_atom_type_scat_dispersion_real
_atom_type_scat_dispersion_imag
_atom_type_scat_source
C C 0.0033 0.0016 'International Tables Vol C Tables 4.2.6.8 and 6.1.1.4'
H H 0.0000 0.0000 'International Tables Vol C Tables 4.2.6.8 and 6.1.1.4'
N N 0.0061 0.0033 'International Tables Vol C Tables 4.2.6.8 and 6.1.1.4'
S S 0.1246 0.1234 'International Tables Vol C Tables 4.2.6.8 and 6.1.1.4'
Cl Cl 0.1484 0.1585 'International Tables Vol C Tables 4.2.6.8 and 6.1.1.4'
Sn Sn -0.6537 1.4246 'International Tables Vol C Tables 4.2.6.8 and 6.1.1.4'

loop_
_geom_angle_atom_site_label_1
_geom_angle_atom_site_label_2
_geom_angle_atom_site_label_3
_geom_angle_site_symmetry_1
_geom_angle_site_symmetry_3
_geom_angle
_geom_angle_publ_flag
C14 Sn C15 . . 134.0(2) ?
C14 Sn S . . 111.14(15) ?
C15 Sn S . . 113.52(14) ?
C14 Sn N1 . . 90.45(17) ?
C15 Sn N1 . . 90.60(14) ?
S Sn N1 . . 75.30(9) ?
C14 Sn Cl . . 97.86(15) ?
C15 Sn Cl . . 94.95(13) ?
S Sn Cl . . 86.77(4) ?
N1 Sn Cl . . 161.98(9) ?
C13 S Sn . . 100.99(16) ?
N2 N1 C6 . . 114.2(4) ?
N2 N1 Sn . . 120.6(3) ?
C6 N1 Sn . . 125.1(3) ?
N1 N2 C13 . . 116.6(4) ?
C13 N3 N4 . . 116.3(4) ?
N3 N4 C12 . . 120.8(4) ?
N3 N4 H4N . . 119.6 ?
C12 N4 H4N . . 119.6 ?
C2 C1 C6 . . 119.5(4) ?
C2 C1 H1 . . 120.3 ?
C6 C1 H1 . . 120.3 ?
C3 C2 C1 . . 120.5(5) ?
C3 C2 H2 . . 119.7 ?
C1 C2 H2 . . 119.7 ?
C2 C3 C4 . . 120.0(5) ?
C2 C3 H3 . . 120.0 ?
C4 C3 H3 . . 120.0 ?
C3 C4 C5 . . 121.1(5) ?
C3 C4 H4 . . 119.4 ?
C5 C4 H4 . . 119.4 ?
C4 C5 C6 . . 119.2(5) ?
C4 C5 H5 . . 120.4 ?
C6 C5 H5 . . 120.4 ?
C5 C6 C1 . . 119.8(4) ?
C5 C6 N1 . . 122.9(4) ?
C1 C6 N1 . . 117.3(4) ?
C8 C7 C12 . . 118.8(5) ?
C8 C7 H7 . . 120.6 ?
C12 C7 H7 . . 120.6 ?
C9 C8 C7 . . 121.1(5) ?
C9 C8 H8 . . 119.4 ?
C7 C8 H8 . . 119.4 ?
C10 C9 C8 . . 119.5(5) ?
C10 C9 H9 . . 120.2 ?
C8 C9 H9 . . 120.2 ?
C9 C10 C11 . . 121.3(5) ?
C9 C10 H10 . . 119.4 ?
C11 C10 H10 . . 119.4 ?
C10 C11 C12 . . 118.5(5) ?
C10 C11 H11 . . 120.7 ?
C12 C11 H11 . . 120.7 ?
C7 C12 C11 . . 120.8(4) ?
C7 C12 N4 . . 117.3(4) ?
C11 C12 N4 . . 121.9(4) ?
N3 C13 N2 . . 111.5(4) ?
N3 C13 S . . 122.8(4) ?
N2 C13 S . . 125.7(3) ?
Sn C14 H14A . . 109.5 ?
Sn C14 H14B . . 109.5 ?
H14A C14 H14B . . 109.5 ?
Sn C14 H14C . . 109.5 ?
H14A C14 H14C . . 109.5 ?
H14B C14 H14C . . 109.5 ?
Sn C15 H15A . . 109.5 ?
Sn C15 H15B . . 109.5 ?
H15A C15 H15B . . 109.5 ?
Sn C15 H15C . . 109.5 ?
H15A C15 H15C . . 109.5 ?
H15B C15 H15C . . 109.5 ?

loop_
_geom_bond_atom_site_label_1
_geom_bond_atom_site_label_2
_geom_bond_site_symmetry_2
_geom_bond_distance
_geom_bond_publ_flag
Sn C14 . 2.122(5) ?
Sn C15 . 2.125(5) ?
Sn S . 2.4380(13) ?
Sn N1 . 2.439(4) ?
Sn Cl . 2.4784(13) ?
S C13 . 1.755(4) ?
N1 N2 . 1.289(5) ?
N1 C6 . 1.428(6) ?
N2 C13 . 1.366(6) ?
N3 C13 . 1.320(5) ?
N3 N4 . 1.323(5) ?
N4 C12 . 1.410(6) ?
N4 H4N . 0.8800 ?
C1 C2 . 1.390(7) ?
C1 C6 . 1.400(6) ?
C1 H1 . 0.9500 ?
C2 C3 . 1.375(7) ?
C2 H2 . 0.9500 ?
C3 C4 . 1.377(7) ?
C3 H3 . 0.9500 ?
C4 C5 . 1.383(7) ?
C4 H4 . 0.9500 ?
C5 C6 . 1.399(6) ?
C5 H5 . 0.9500 ?
C7 C8 . 1.379(7) ?
C7 C12 . 1.388(7) ?
C7 H7 . 0.9500 ?
C8 C9 . 1.375(8) ?
C8 H8 . 0.9500 ?
C9 C10 . 1.370(8) ?
C9 H9 . 0.9500 ?
C10 C11 . 1.382(7) ?
C10 H10 . 0.9500 ?
C11 C12 . 1.392(7) ?
C11 H11 . 0.9500 ?
C14 H14A . 0.9800 ?
C14 H14B . 0.9800 ?
C14 H14C . 0.9800 ?
C15 H15A . 0.9800 ?
C15 H15B . 0.9800 ?
C15 H15C . 0.9800 ?

loop_
_geom_torsion_atom_site_label_1
_geom_torsion_atom_site_label_2
_geom_torsion_atom_site_label_3
_geom_torsion_atom_site_label_4
_geom_torsion_site_symmetry_1
_geom_torsion_site_symmetry_2
_geom_torsion_site_symmetry_3
_geom_torsion_site_symmetry_4
_geom_torsion
_geom_torsion_publ_flag
C14 Sn S C13 . . . . 77.8(2) ?
C15 Sn S C13 . . . . -91.0(2) ?
N1 Sn S C13 . . . . -6.86(18) ?
Cl Sn S C13 . . . . 175.02(17) ?
C14 Sn N1 N2 . . . . -104.0(3) ?
C15 Sn N1 N2 . . . . 121.9(3) ?
S Sn N1 N2 . . . . 7.7(3) ?
Cl Sn N1 N2 . . . . 13.8(5) ?
C14 Sn N1 C6 . . . . 71.9(3) ?
C15 Sn N1 C6 . . . . -62.1(3) ?
S Sn N1 C6 . . . . -176.3(3) ?
Cl Sn N1 C6 . . . . -170.2(2) ?
C6 N1 N2 C13 . . . . 179.0(4) ?
Sn N1 N2 C13 . . . . -4.6(5) ?
C13 N3 N4 C12 . . . . -179.8(4) ?
C6 C1 C2 C3 . . . . 0.2(7) ?
C1 C2 C3 C4 . . . . 0.3(8) ?
C2 C3 C4 C5 . . . . -0.3(8) ?
C3 C4 C5 C6 . . . . -0.3(7) ?
C4 C5 C6 C1 . . . . 0.8(7) ?
C4 C5 C6 N1 . . . . -179.6(4) ?
C2 C1 C6 C5 . . . . -0.8(7) ?
C2 C1 C6 N1 . . . . 179.6(4) ?
N2 N1 C6 C5 . . . . -4.7(6) ?
Sn N1 C6 C5 . . . . 179.1(3) ?
N2 N1 C6 C1 . . . . 174.9(4) ?
Sn N1 C6 C1 . . . . -1.3(5) ?
C12 C7 C8 C9 . . . . -0.8(7) ?
C7 C8 C9 C10 . . . . -0.3(8) ?
C8 C9 C10 C11 . . . . 1.3(9) ?
C9 C10 C11 C12 . . . . -1.2(8) ?
C8 C7 C12 C11 . . . . 1.0(7) ?
C8 C7 C12 N4 . . . . -178.6(4) ?
C10 C11 C12 C7 . . . . 0.0(7) ?
C10 C11 C12 N4 . . . . 179.6(5) ?
N3 N4 C12 C7 . . . . -169.6(4) ?
N3 N4 C12 C11 . . . . 10.9(7) ?
N4 N3 C13 N2 . . . . -177.1(4) ?
N4 N3 C13 S . . . . 4.1(6) ?
N1 N2 C13 N3 . . . . 177.5(4) ?
N1 N2 C13 S . . . . -3.8(6) ?
Sn S C13 N3 . . . . -172.3(4) ?
Sn S C13 N2 . . . . 9.1(4) ?
